data_4500802
loop_
_publ_author_name
'Yao, Xiao-Qiang'
'Zhang, Ming-Dao'
'Hu, Jin-Song'
'Li, Yi-Zhi'
'Guo, Zi-Jian'
'Zheng, He-Gen'

_publ_section_title
;
 Two Porous Zinc Coordination Polymers with (10,3) Topological Features
 Based on a N-Centered Tripodal Ligand and the Conversion of a (10,3)-d
 Subnet to a (10,3)-a Subnet
;
_journal_issue 7
_journal_name_full 'Crystal Growth &amp; Design'
_journal_page_first 3039
_journal_paper_doi 10.1021/cg200315f
_journal_volume 11
_journal_year 2011
_chemical_formula_moiety 'C59 H48 N14 O4 Zn2,  0.3(H4 O2), H1.20 O0.60, 2(N0.50 O1.50), N O3,  0.8(H2 O)'
_chemical_formula_sum 'C59 H52 N16 O12 Zn2'
_chemical_formula_weight 1307.91
_chemical_name_systematic
; 
 ? 
;
_space_group_IT_number 17
_symmetry_cell_setting orthorhombic
_symmetry_space_group_name_Hall 'P 2c 2'
_symmetry_space_group_name_H-M 'P 2 2 21'
_atom_sites_solution_hydrogens geom
_atom_sites_solution_primary direct
_atom_sites_solution_secondary difmap
_audit_creation_method SHELXL-97
_cell_angle_alpha 90.00
_cell_angle_beta 90.00
_cell_angle_gamma 90.00
_cell_formula_units_Z 2
_cell_length_a 7.9114(11)
_cell_length_b 14.2572(19)
_cell_length_c 29.557(2)
_cell_measurement_reflns_used 5757
_cell_measurement_temperature 291(2)
_cell_measurement_theta_max 23.76
_cell_measurement_theta_min 2.51
_cell_volume 3333.9(7)
_computing_structure_refinement 'SHELXL-97 (Sheldrick, 1997)'
_computing_structure_solution 'SHELXS-97 (Sheldrick, 1990)'
_diffrn_ambient_temperature 291(2)
_diffrn_measured_fraction_theta_full 0.999
_diffrn_measured_fraction_theta_max 0.999
_diffrn_radiation_monochromator graphite
_diffrn_radiation_source 'fine-focus sealed tube'
_diffrn_radiation_type MoK\a
_diffrn_radiation_wavelength 0.71073
_diffrn_reflns_av_R_equivalents 0.0518
_diffrn_reflns_av_sigmaI/netI 0.0769
_diffrn_reflns_limit_h_max 9
_diffrn_reflns_limit_h_min -9
_diffrn_reflns_limit_k_max 15
_diffrn_reflns_limit_k_min -17
_diffrn_reflns_limit_l_max 36
_diffrn_reflns_limit_l_min -27
_diffrn_reflns_number 17988
_diffrn_reflns_theta_full 26.00
_diffrn_reflns_theta_max 26.00
_diffrn_reflns_theta_min 1.98
_exptl_absorpt_coefficient_mu 0.788
_exptl_absorpt_correction_T_max 0.8334
_exptl_absorpt_correction_T_min 0.8095
_exptl_absorpt_correction_type multi-scan
_exptl_absorpt_process_details 'SADABS; Bruker, 2000'
_exptl_crystal_density_diffrn 1.303
_exptl_crystal_density_method 'not measured'
_exptl_crystal_F_000 1348
_exptl_crystal_size_max 0.28
_exptl_crystal_size_mid 0.24
_exptl_crystal_size_min 0.24
_refine_diff_density_max 0.287
_refine_diff_density_min -0.780
_refine_diff_density_rms 0.068
_refine_ls_abs_structure_details 'Flack H D (1983), Acta Cryst. A39, 876-881'
_refine_ls_abs_structure_Flack 0.028(19)
_refine_ls_extinction_method none
_refine_ls_goodness_of_fit_ref 1.067
_refine_ls_hydrogen_treatment constr
_refine_ls_matrix_type full
_refine_ls_number_parameters 435
_refine_ls_number_reflns 6530
_refine_ls_number_restraints 0
_refine_ls_restrained_S_all 1.067
_refine_ls_R_factor_all 0.0845
_refine_ls_R_factor_gt 0.0678
_refine_ls_shift/su_max 0.000
_refine_ls_shift/su_mean 0.000
_refine_ls_structure_factor_coef Fsqd
_refine_ls_weighting_details 'calc w=1/[\s^2^(Fo^2^)+(0.0741P)^2^+0.0000P] where P=(Fo^2^+2Fc^2^)/3'
_refine_ls_weighting_scheme calc
_refine_ls_wR_factor_gt 0.1412
_refine_ls_wR_factor_ref 0.1452
_reflns_number_gt 4922
_reflns_number_total 6530
_reflns_threshold_expression >2sigma(I)
_cod_data_source_file cg200315f_si_002.cif
_cod_data_source_block Compound2
_cod_depositor_comments
;
The following automatic conversions were performed:

'_symmetry_cell_setting' value 'Orthorhombic' changed to
'orthorhombic' according to
/home/saulius/struct/CIF-dictionaries/cif_core.dic dictionary named
'cif_core.dic' version 2.4.1 from 2010-06-29.

Automatic conversion script
Id: cif_fix_values 1715 2011-07-08 13:25:40Z adriana 
;
_cod_original_cell_volume 3333.8(7)
_cod_original_sg_symbol_H-M P2221
_cod_database_code 4500802

loop_
_symmetry_equiv_pos_as_xyz
'x, y, z'
'-x, -y, z+1/2'
'x, -y, -z'
'-x, y, -z+1/2'

loop_
_atom_site_label
_atom_site_type_symbol
_atom_site_fract_x
_atom_site_fract_y
_atom_site_fract_z
_atom_site_U_iso_or_equiv
_atom_site_adp_type
_atom_site_occupancy
_atom_site_symmetry_multiplicity
_atom_site_calc_flag
_atom_site_refinement_flags
C1 C 0.3823(7) 0.5710(3) 0.86154(17) 0.0489(12) Uani 1 1 d .
H1 H 0.4018 0.5732 0.8926 0.059 Uiso 1 1 calc R
C2 C 0.3285(6) 0.6421(4) 0.83631(16) 0.0458(11) Uani 1 1 d .
H2 H 0.3070 0.7028 0.8464 0.055 Uiso 1 1 calc R
C3 C 0.3577(6) 0.5205(3) 0.79356(17) 0.0449(11) Uani 1 1 d .
H3 H 0.3573 0.4820 0.7682 0.054 Uiso 1 1 calc R
C4 C 0.2582(7) 0.6613(4) 0.75384(19) 0.0535(12) Uani 1 1 d .
C5 C 0.2863(6) 0.7567(3) 0.7519(2) 0.0537(11) Uani 1 1 d .
H5 H 0.3386 0.7879 0.7757 0.064 Uiso 1 1 calc R
C6 C 0.2355(7) 0.8046(4) 0.71403(17) 0.0516(13) Uani 1 1 d .
H6 H 0.2507 0.8692 0.7128 0.062 Uiso 1 1 calc R
C7 C 0.1612(6) 0.7585(3) 0.67709(15) 0.0421(10) Uani 1 1 d .
C8 C 0.1334(6) 0.6611(3) 0.67974(16) 0.0447(11) Uani 1 1 d .
H8 H 0.0823 0.6291 0.6560 0.054 Uiso 1 1 calc R
C9 C 0.1842(7) 0.6134(4) 0.71874(17) 0.0556(14) Uani 1 1 d .
H9 H 0.1678 0.5489 0.7209 0.067 Uiso 1 1 calc R
C10 C 0.3616(7) 0.6557(4) 0.44154(17) 0.0534(13) Uani 1 1 d .
H10 H 0.4453 0.6993 0.4483 0.064 Uiso 1 1 calc R
C11 C 0.2152(8) 0.5521(4) 0.40768(19) 0.0560(14) Uani 1 1 d .
H11 H 0.1794 0.5096 0.3858 0.067 Uiso 1 1 calc R
C12 C 0.1398(8) 0.5671(4) 0.44805(18) 0.0553(13) Uani 1 1 d .
H12 H 0.0423 0.5381 0.4587 0.066 Uiso 1 1 calc R
C13 C 0.2016(6) 0.6734(3) 0.51258(15) 0.0427(11) Uani 1 1 d .
C14 C 0.0399(6) 0.7032(3) 0.52403(16) 0.0458(12) Uani 1 1 d .
H14 H -0.0491 0.6944 0.5039 0.055 Uiso 1 1 calc R
C15 C 0.0111(8) 0.7461(3) 0.56554(14) 0.0468(11) Uani 1 1 d .
H15 H -0.0971 0.7661 0.5732 0.056 Uiso 1 1 calc R
C16 C 0.1441(6) 0.7593(4) 0.59560(17) 0.0477(11) Uani 1 1 d .
C17 C 0.3059(7) 0.7296(3) 0.58415(16) 0.0467(12) Uani 1 1 d .
H17 H 0.3949 0.7384 0.6043 0.056 Uiso 1 1 calc R
C18 C 0.3346(7) 0.6866(4) 0.54264(18) 0.0514(13) Uani 1 1 d .
H18 H 0.4428 0.6667 0.5350 0.062 Uiso 1 1 calc R
C19 C 0.7142(7) 0.8005(4) 0.3569(2) 0.0571(14) Uani 1 1 d .
H19 H 0.6327 0.8406 0.3451 0.069 Uiso 1 1 calc R
C20 C 0.8402(7) 0.6772(4) 0.38252(18) 0.0509(12) Uani 1 1 d .
H20 H 0.8582 0.6157 0.3918 0.061 Uiso 1 1 calc R
C21 C 0.9531(7) 0.7454(4) 0.38483(17) 0.0563(14) Uani 1 1 d .
H21 H 1.0640 0.7406 0.3950 0.068 Uiso 1 1 calc R
C22 C 0.9424(8) 0.9172(4) 0.3658(2) 0.0602(15) Uani 1 1 d .
C23 C 1.0430(7) 0.9514(4) 0.40063(19) 0.0537(13) Uani 1 1 d .
H23 H 1.0705 0.9130 0.4250 0.064 Uiso 1 1 calc R
C24 C 1.1024(7) 1.0431(3) 0.39910(19) 0.0537(14) Uani 1 1 d .
H24 H 1.1697 1.0661 0.4224 0.064 Uiso 1 1 calc R
C25 C 1.0613(7) 1.1005(4) 0.36272(17) 0.0520(13) Uani 1 1 d .
C26 C 0.9607(6) 1.0663(3) 0.32788(16) 0.0468(12) Uani 1 1 d .
H26 H 0.9332 1.1047 0.3035 0.056 Uiso 1 1 calc R
C27 C 0.9013(6) 0.9746(4) 0.32942(17) 0.0480(12) Uani 1 1 d .
H27 H 0.8340 0.9517 0.3061 0.058 Uiso 1 1 calc R
C28 C 0.2668(7) 0.7022(4) 0.2948(2) 0.0591(14) Uani 1 1 d .
C29 C 0.1422(7) 0.7507(4) 0.2685(2) 0.0625(15) Uani 1 1 d .
H29A H 0.1988 0.7808 0.2432 0.075 Uiso 1 1 calc R
H29B H 0.0935 0.7999 0.2870 0.075 Uiso 1 1 calc R
C30 C 0.0000 0.6913(5) 0.2500 0.0534(16) Uani 1 2 d S
H30A H -0.0438 0.6513 0.2738 0.064 Uiso 0.50 1 d PR
H30B H 0.0438 0.6513 0.2262 0.064 Uiso 0.50 1 d PR
N1 N 0.4047(5) 0.4926(3) 0.83403(15) 0.0507(10) Uani 1 1 d .
N2 N 0.3106(6) 0.6104(3) 0.79300(14) 0.0527(11) Uani 1 1 d .
N3 N 0.1146(5) 0.8049(3) 0.63709(13) 0.0463(10) Uani 1 1 d .
N4 N 0.3514(6) 0.6093(3) 0.40431(14) 0.0494(10) Uani 1 1 d .
N5 N 0.2319(5) 0.6317(3) 0.46976(13) 0.0451(9) Uani 1 1 d .
N6 N 0.6928(6) 0.7108(3) 0.36443(16) 0.0555(11) Uani 1 1 d .
N7 N 0.8725(6) 0.8263(3) 0.36885(16) 0.0575(12) Uani 1 1 d .
N8 N 0.6923(8) 0.5000 0.5000 0.0466(14) Uani 1 2 d S
N9 N 0.5785(11) 0.0889(6) 0.3771(3) 0.047(2) Uani 0.50 1 d P
O1 O 0.3587(5) 0.7476(3) 0.31786(12) 0.0546(9) Uani 1 1 d .
O2 O 0.2993(5) 0.6207(3) 0.29539(13) 0.0581(10) Uani 1 1 d .
O3 O 0.6413(8) 0.1378(5) 0.4036(2) 0.0493(16) Uani 0.50 1 d P
O4 O 0.5406(9) 0.0107(5) 0.3889(2) 0.055(2) Uani 0.50 1 d P
O5 O 0.5528(9) 0.1149(5) 0.3416(2) 0.0557(18) Uani 0.50 1 d P
O6 O 0.7682(5) 0.5215(2) 0.53424(13) 0.0540(9) Uani 1 1 d .
O7 O 0.5363(6) 0.5000 0.5000 0.0501(12) Uani 1 2 d S
O1W O 0.4459(11) 0.9467(6) 0.2959(3) 0.050(2) Uani 0.40 1 d P
H1X H 0.3707 0.9050 0.2915 0.060 Uiso 0.40 1 d PR
H1Y H 0.4041 0.9913 0.3113 0.060 Uiso 0.40 1 d PR
O2W O 0.7626(17) 1.006(3) 0.5041(19) 0.074(7) Uani 0.30 1 d P
H2X H 0.8362 0.9661 0.5119 0.089 Uiso 0.30 1 d PR
H2Y H 0.6738 0.9784 0.4952 0.089 Uiso 0.30 1 d PR
O3W O 0.4267(11) 0.0000 0.5000 0.055(2) Uani 0.60 2 d SP
H3X H 0.3934 -0.0229 0.5250 0.066 Uiso 0.30 1 d PR
H3Y H 0.3846 0.0544 0.4966 0.066 Uiso 0.30 1 d PR
Zn1 Zn 0.49221(8) 0.63126(4) 0.349439(17) 0.04625(16) Uani 1 1 d .

loop_
_atom_site_aniso_label
_atom_site_aniso_U_11
_atom_site_aniso_U_22
_atom_site_aniso_U_33
_atom_site_aniso_U_23
_atom_site_aniso_U_13
_atom_site_aniso_U_12
C1 0.051(3) 0.048(3) 0.048(3) 0.010(2) -0.015(2) 0.013(2)
C2 0.037(2) 0.049(3) 0.052(3) 0.001(2) -0.007(2) 0.011(2)
C3 0.053(3) 0.043(3) 0.039(3) 0.012(2) 0.002(2) -0.001(2)
C4 0.063(3) 0.065(3) 0.032(2) 0.012(3) 0.000(3) 0.007(2)
C5 0.055(3) 0.062(3) 0.044(3) 0.001(3) 0.006(3) 0.011(2)
C6 0.048(3) 0.057(3) 0.049(3) 0.008(2) 0.006(2) 0.012(2)
C7 0.044(2) 0.044(2) 0.038(2) 0.004(2) 0.005(2) 0.013(2)
C8 0.047(3) 0.045(3) 0.042(3) 0.003(2) 0.003(2) 0.016(2)
C9 0.063(3) 0.058(3) 0.046(3) 0.014(2) 0.005(2) 0.018(3)
C10 0.065(3) 0.050(3) 0.046(3) -0.004(2) 0.014(3) -0.009(2)
C11 0.061(4) 0.055(3) 0.052(3) -0.010(2) 0.008(3) -0.003(3)
C12 0.064(4) 0.050(3) 0.052(3) 0.009(2) -0.001(3) -0.004(3)
C13 0.047(3) 0.050(3) 0.031(2) 0.007(2) 0.009(2) 0.013(2)
C14 0.041(3) 0.049(2) 0.048(3) 0.008(2) 0.006(2) 0.018(2)
C15 0.049(3) 0.051(2) 0.040(2) -0.0048(19) 0.005(3) 0.019(3)
C16 0.039(3) 0.064(3) 0.040(2) 0.010(2) 0.013(2) 0.014(2)
C17 0.056(3) 0.048(3) 0.037(3) -0.007(2) -0.002(2) 0.011(2)
C18 0.043(3) 0.062(3) 0.049(3) -0.006(2) 0.012(2) 0.005(2)
C19 0.055(3) 0.053(3) 0.064(4) 0.020(3) -0.005(3) -0.008(2)
C20 0.053(3) 0.052(3) 0.048(3) 0.004(2) -0.013(2) -0.010(2)
C21 0.065(4) 0.056(3) 0.048(3) 0.014(2) -0.012(2) -0.010(3)
C22 0.064(4) 0.055(3) 0.061(3) 0.003(3) -0.006(3) -0.015(3)
C23 0.054(4) 0.048(3) 0.059(3) 0.013(2) -0.016(2) -0.012(2)
C24 0.058(3) 0.044(3) 0.059(3) 0.017(2) -0.015(3) -0.024(2)
C25 0.053(3) 0.059(3) 0.044(3) 0.015(2) -0.012(2) -0.018(2)
C26 0.049(3) 0.050(3) 0.042(2) 0.014(2) -0.009(2) -0.016(2)
C27 0.039(3) 0.061(3) 0.043(3) 0.004(2) -0.007(2) -0.013(2)
C28 0.047(3) 0.062(3) 0.068(4) 0.001(3) -0.022(3) 0.021(3)
C29 0.049(3) 0.072(4) 0.067(3) 0.001(3) -0.017(3) 0.022(3)
C30 0.038(3) 0.075(4) 0.047(4) 0.000 0.008(4) 0.000
N1 0.045(2) 0.056(2) 0.050(2) 0.008(2) -0.0021(19) 0.0068(19)
N2 0.062(3) 0.059(3) 0.038(2) 0.0079(19) -0.0040(19) 0.022(2)
N3 0.057(3) 0.047(2) 0.035(2) 0.0021(16) 0.0107(18) 0.0198(19)
N4 0.056(3) 0.051(2) 0.041(2) -0.0098(18) 0.0116(19) -0.007(2)
N5 0.043(2) 0.048(2) 0.045(2) 0.0019(19) 0.0176(17) -0.0025(19)
N6 0.055(3) 0.049(3) 0.062(3) 0.007(2) -0.010(2) -0.010(2)
N7 0.063(3) 0.047(2) 0.062(3) 0.015(2) -0.011(2) -0.011(2)
N8 0.048(4) 0.047(3) 0.045(3) -0.014(3) 0.000 0.000
N9 0.050(5) 0.048(5) 0.043(5) 0.008(4) 0.006(4) 0.015(4)
O1 0.057(2) 0.057(2) 0.050(2) 0.0177(18) -0.0081(18) -0.0138(18)
O2 0.052(2) 0.055(2) 0.067(2) -0.0058(18) -0.0162(17) 0.0235(18)
O3 0.046(4) 0.053(4) 0.049(4) -0.022(3) -0.008(3) 0.022(3)
O4 0.058(5) 0.058(4) 0.049(4) 0.015(3) 0.023(3) 0.015(3)
O5 0.058(4) 0.055(4) 0.055(4) 0.024(3) 0.013(3) 0.018(3)
O6 0.052(2) 0.054(2) 0.056(2) -0.0160(17) 0.0158(18) -0.0155(17)
O7 0.042(3) 0.053(3) 0.056(3) -0.018(2) 0.000 0.000
O1W 0.055(5) 0.050(4) 0.046(4) 0.017(4) -0.015(4) -0.007(4)
O2W 0.068(8) 0.085(12) 0.070(18) 0.005(10) -0.021(15) -0.045(14)
O3W 0.065(5) 0.047(4) 0.053(5) -0.008(4) 0.000 0.000
Zn1 0.0523(3) 0.0468(3) 0.0396(3) -0.0084(2) 0.0074(3) -0.0072(3)

loop_
_atom_type_symbol
_atom_type_description
_atom_type_scat_dispersion_real
_atom_type_scat_dispersion_imag
_atom_type_scat_source
C C 0.0033 0.0016 'International Tables Vol C Tables 4.2.6.8 and 6.1.1.4'
H H 0.0000 0.0000 'International Tables Vol C Tables 4.2.6.8 and 6.1.1.4'
N N 0.0061 0.0033 'International Tables Vol C Tables 4.2.6.8 and 6.1.1.4'
O O 0.0106 0.0060 'International Tables Vol C Tables 4.2.6.8 and 6.1.1.4'
Zn Zn 0.2839 1.4301 'International Tables Vol C Tables 4.2.6.8 and 6.1.1.4'

loop_
_geom_angle_atom_site_label_1
_geom_angle_atom_site_label_2
_geom_angle_atom_site_label_3
_geom_angle
_geom_angle_site_symmetry_1
_geom_angle_site_symmetry_3
C2 C1 N1 109.0(4) . .
C2 C1 H1 125.5 . .
N1 C1 H1 125.5 . .
C1 C2 N2 107.9(5) . .
C1 C2 H2 126.1 . .
N2 C2 H2 126.1 . .
N1 C3 N2 112.4(5) . .
N1 C3 H3 123.8 . .
N2 C3 H3 123.8 . .
C9 C4 C5 121.8(5) . .
C9 C4 N2 119.0(5) . .
C5 C4 N2 119.2(6) . .
C6 C5 C4 118.5(6) . .
C6 C5 H5 120.7 . .
C4 C5 H5 120.7 . .
C5 C6 C7 121.7(5) . .
C5 C6 H6 119.2 . .
C7 C6 H6 119.2 . .
C6 C7 N3 123.0(4) . .
C6 C7 C8 118.9(4) . .
N3 C7 C8 118.1(4) . .
C9 C8 C7 118.8(5) . .
C9 C8 H8 120.6 . .
C7 C8 H8 120.6 . .
C4 C9 C8 120.2(5) . .
C4 C9 H9 119.9 . .
C8 C9 H9 119.9 . .
N4 C10 N5 110.3(5) . .
N4 C10 H10 124.9 . .
N5 C10 H10 124.9 . .
C12 C11 N4 108.7(5) . .
C12 C11 H11 125.6 . .
N4 C11 H11 125.6 . .
N5 C12 C11 107.0(5) . .
N5 C12 H12 126.5 . .
C11 C12 H12 126.5 . .
C14 C13 C18 120.0(4) . .
C14 C13 N5 120.1(4) . .
C18 C13 N5 119.9(4) . .
C15 C14 C13 120.0(5) . .
C15 C14 H14 120.0 . .
C13 C14 H14 120.0 . .
C14 C15 C16 120.0(5) . .
C14 C15 H15 120.0 . .
C16 C15 H15 120.0 . .
C15 C16 C17 120.0(5) . .
C15 C16 N3 119.6(4) . .
C17 C16 N3 120.4(5) . .
C18 C17 C16 120.0(5) . .
C18 C17 H17 120.0 . .
C16 C17 H17 120.0 . .
C17 C18 C13 120.0(5) . .
C17 C18 H18 120.0 . .
C13 C18 H18 120.0 . .
N6 C19 N7 109.9(5) . .
N6 C19 H19 125.0 . .
N7 C19 H19 125.0 . .
C21 C20 N6 109.8(5) . .
C21 C20 H20 125.1 . .
N6 C20 H20 125.1 . .
C20 C21 N7 106.3(5) . .
C20 C21 H21 126.9 . .
N7 C21 H21 126.9 . .
C23 C22 C27 120.0(5) . .
C23 C22 N7 120.0(5) . .
C27 C22 N7 119.9(5) . .
C22 C23 C24 120.0(5) . .
C22 C23 H23 120.0 . .
C24 C23 H23 120.0 . .
C23 C24 C25 120.0(5) . .
C23 C24 H24 120.0 . .
C25 C24 H24 120.0 . .
C26 C25 C24 120.0(5) . .
C26 C25 N3 120.6(4) . 3_676
C24 C25 N3 119.3(4) . 3_676
C25 C26 C27 120.0(4) . .
C25 C26 H26 120.0 . .
C27 C26 H26 120.0 . .
C26 C27 C22 120.0(5) . .
C26 C27 H27 120.0 . .
C22 C27 H27 120.0 . .
O1 C28 O2 113.1(5) . .
O1 C28 C29 118.0(5) . .
O2 C28 C29 128.8(6) . .
C28 C29 C30 116.0(5) . .
C28 C29 H29A 108.3 . .
C30 C29 H29A 108.3 . .
C28 C29 H29B 108.3 . .
C30 C29 H29B 108.3 . .
H29A C29 H29B 107.4 . .
C29 C30 C29 111.8(6) . 4
C29 C30 H30A 109.4 . .
C29 C30 H30A 109.0 4 .
C29 C30 H30B 109.0 . .
C29 C30 H30B 109.4 4 .
H30A C30 H30B 108.0 . .
C3 N1 C1 104.6(4) . .
C3 N1 Zn1 126.2(4) . 2_665
C1 N1 Zn1 128.9(3) . 2_665
C3 N2 C2 106.1(4) . .
C3 N2 C4 125.3(5) . .
C2 N2 C4 128.5(4) . .
C7 N3 C16 118.2(4) . .
C7 N3 C25 121.7(4) . 3_476
C16 N3 C25 119.6(4) . 3_476
C10 N4 C11 107.2(4) . .
C10 N4 Zn1 125.5(4) . .
C11 N4 Zn1 126.8(4) . .
C12 N5 C10 106.8(4) . .
C12 N5 C13 128.6(4) . .
C10 N5 C13 124.5(4) . .
C19 N6 C20 107.3(5) . .
C19 N6 Zn1 128.2(4) . .
C20 N6 Zn1 124.3(3) . .
C19 N7 C21 106.7(4) . .
C19 N7 C22 126.5(5) . .
C21 N7 C22 126.8(5) . .
O6 N8 O6 120.8(6) 3_566 .
O6 N8 O7 119.6(3) 3_566 .
O6 N8 O7 119.6(3) . .
O5 N9 O3 120.4(9) . .
O5 N9 O4 121.7(10) . .
O3 N9 O4 117.9(9) . .
C28 O1 Zn1 97.3(3) . .
C28 O2 Zn1 95.3(3) . .
H1X O1W H1Y 109.5 . .
H2X O2W H2Y 109.5 . .
H3X O3W H3Y 109.5 . .
N4 Zn1 N1 105.96(17) . 2_664
N4 Zn1 N6 110.63(19) . .
N1 Zn1 N6 103.16(19) 2_664 .
N4 Zn1 O1 101.39(17) . .
N1 Zn1 O1 140.71(17) 2_664 .
N6 Zn1 O1 92.74(16) . .
N4 Zn1 O2 101.02(17) . .
N1 Zn1 O2 93.26(15) 2_664 .
N6 Zn1 O2 138.17(17) . .
O1 Zn1 O2 53.71(13) . .

loop_
_geom_bond_atom_site_label_1
_geom_bond_atom_site_label_2
_geom_bond_distance
_geom_bond_site_symmetry_2
C1 C2 1.329(6) .
C1 N1 1.394(6) .
C1 H1 0.9300 .
C2 N2 1.365(6) .
C2 H2 0.9300 .
C3 N1 1.315(6) .
C3 N2 1.335(6) .
C3 H3 0.9300 .
C4 C9 1.373(8) .
C4 C5 1.381(7) .
C4 N2 1.427(6) .
C5 C6 1.371(8) .
C5 H5 0.9300 .
C6 C7 1.403(7) .
C6 H6 0.9300 .
C7 N3 1.404(6) .
C7 C8 1.408(7) .
C8 C9 1.398(7) .
C8 H8 0.9300 .
C9 H9 0.9300 .
C10 N4 1.286(6) .
C10 N5 1.366(6) .
C10 H10 0.9300 .
C11 C12 1.351(8) .
C11 N4 1.355(7) .
C11 H11 0.9300 .
C12 N5 1.338(7) .
C12 H12 0.9300 .
C13 C14 1.390(6) .
C13 C18 1.390(7) .
C13 N5 1.419(6) .
C14 C15 1.390(6) .
C14 H14 0.9300 .
C15 C16 1.390(8) .
C15 H15 0.9300 .
C16 C17 1.390(7) .
C16 N3 1.407(6) .
C17 C18 1.390(7) .
C17 H17 0.9300 .
C18 H18 0.9300 .
C19 N6 1.310(7) .
C19 N7 1.352(7) .
C19 H19 0.9300 .
C20 C21 1.322(7) .
C20 N6 1.369(7) .
C20 H20 0.9300 .
C21 N7 1.400(7) .
C21 H21 0.9300 .
C22 C23 1.390(7) .
C22 C27 1.390(7) .
C22 N7 1.412(7) .
C23 C24 1.390(7) .
C23 H23 0.9300 .
C24 C25 1.390(7) .
C24 H24 0.9300 .
C25 C26 1.390(7) .
C25 N3 1.412(6) 3_676
C26 C27 1.390(7) .
C26 H26 0.9300 .
C27 H27 0.9300 .
C28 O1 1.188(6) .
C28 O2 1.191(6) .
C28 C29 1.434(7) .
C29 C30 1.510(7) .
C29 H29A 0.9700 .
C29 H29B 0.9700 .
C30 C29 1.510(7) 4
C30 H30A 0.9701 .
C30 H30B 0.9701 .
N1 Zn1 1.998(4) 2_665
N3 C25 1.412(6) 3_476
N4 Zn1 1.992(4) .
N6 Zn1 2.000(4) .
N8 O6 1.216(5) 3_566
N8 O6 1.216(5) .
N8 O7 1.234(7) .
N9 O5 1.132(10) .
N9 O3 1.160(11) .
N9 O4 1.206(10) .
O1 Zn1 2.177(4) .
O2 Zn1 2.214(4) .
O1W H1X 0.8501 .
O1W H1Y 0.8503 .
O2W H2X 0.8499 .
O2W H2Y 0.8499 .
O3W H3X 0.8501 .
O3W H3Y 0.8500 .
Zn1 N1 1.998(4) 2_664

loop_
_geom_torsion_atom_site_label_1
_geom_torsion_atom_site_label_2
_geom_torsion_atom_site_label_3
_geom_torsion_atom_site_label_4
_geom_torsion
_geom_torsion_site_symmetry_1
_geom_torsion_site_symmetry_4
N1 C1 C2 N2 1.8(6) . .
C9 C4 C5 C6 1.3(8) . .
N2 C4 C5 C6 179.9(5) . .
C4 C5 C6 C7 -2.0(8) . .
C5 C6 C7 N3 -177.2(5) . .
C5 C6 C7 C8 2.1(7) . .
C6 C7 C8 C9 -1.3(7) . .
N3 C7 C8 C9 178.0(4) . .
C5 C4 C9 C8 -0.6(8) . .
N2 C4 C9 C8 -179.2(5) . .
C7 C8 C9 C4 0.6(8) . .
N4 C11 C12 N5 -1.4(7) . .
C18 C13 C14 C15 0.0(7) . .
N5 C13 C14 C15 -178.4(4) . .
C13 C14 C15 C16 0.0(7) . .
C14 C15 C16 C17 0.0(8) . .
C14 C15 C16 N3 178.5(4) . .
C15 C16 C17 C18 0.0(8) . .
N3 C16 C17 C18 -178.5(5) . .
C16 C17 C18 C13 0.0(8) . .
C14 C13 C18 C17 0.0(8) . .
N5 C13 C18 C17 178.4(5) . .
N6 C20 C21 N7 1.8(7) . .
C27 C22 C23 C24 0.0(9) . .
N7 C22 C23 C24 -175.6(6) . .
C22 C23 C24 C25 0.0(9) . .
C23 C24 C25 C26 0.0(9) . .
C23 C24 C25 N3 176.4(5) . 3_676
C24 C25 C26 C27 0.0(8) . .
N3 C25 C26 C27 -176.4(5) 3_676 .
C25 C26 C27 C22 0.0(8) . .
C23 C22 C27 C26 0.0(9) . .
N7 C22 C27 C26 175.6(5) . .
O1 C28 C29 C30 -164.0(5) . .
O2 C28 C29 C30 20.5(10) . .
C28 C29 C30 C29 167.9(6) . 4
N2 C3 N1 C1 1.2(6) . .
N2 C3 N1 Zn1 -173.0(3) . 2_665
C2 C1 N1 C3 -1.9(6) . .
C2 C1 N1 Zn1 172.1(4) . 2_665
N1 C3 N2 C2 -0.1(6) . .
N1 C3 N2 C4 178.1(5) . .
C1 C2 N2 C3 -1.1(6) . .
C1 C2 N2 C4 -179.2(5) . .
C9 C4 N2 C3 28.1(8) . .
C5 C4 N2 C3 -150.6(5) . .
C9 C4 N2 C2 -154.1(5) . .
C5 C4 N2 C2 27.2(8) . .
C6 C7 N3 C16 140.1(5) . .
C8 C7 N3 C16 -39.1(7) . .
C6 C7 N3 C25 -31.2(7) . 3_476
C8 C7 N3 C25 149.5(5) . 3_476
C15 C16 N3 C7 125.1(5) . .
C17 C16 N3 C7 -56.5(7) . .
C15 C16 N3 C25 -63.4(7) . 3_476
C17 C16 N3 C25 115.0(6) . 3_476
N5 C10 N4 C11 -1.1(6) . .
N5 C10 N4 Zn1 171.5(3) . .
C12 C11 N4 C10 1.6(7) . .
C12 C11 N4 Zn1 -170.9(4) . .
C11 C12 N5 C10 0.8(6) . .
C11 C12 N5 C13 177.5(5) . .
N4 C10 N5 C12 0.2(6) . .
N4 C10 N5 C13 -176.7(5) . .
C14 C13 N5 C12 -43.9(7) . .
C18 C13 N5 C12 137.7(6) . .
C14 C13 N5 C10 132.3(5) . .
C18 C13 N5 C10 -46.1(7) . .
N7 C19 N6 C20 1.0(7) . .
N7 C19 N6 Zn1 -175.2(4) . .
C21 C20 N6 C19 -1.8(7) . .
C21 C20 N6 Zn1 174.6(4) . .
N6 C19 N7 C21 0.1(7) . .
N6 C19 N7 C22 -179.8(5) . .
C20 C21 N7 C19 -1.2(6) . .
C20 C21 N7 C22 178.7(6) . .
C23 C22 N7 C19 138.6(6) . .
C27 C22 N7 C19 -37.1(9) . .
C23 C22 N7 C21 -41.4(9) . .
C27 C22 N7 C21 143.0(6) . .
O2 C28 O1 Zn1 -7.5(6) . .
C29 C28 O1 Zn1 176.3(5) . .
O1 C28 O2 Zn1 7.4(6) . .
C29 C28 O2 Zn1 -177.0(7) . .
C10 N4 Zn1 N1 126.4(5) . 2_664
C11 N4 Zn1 N1 -62.6(5) . 2_664
C10 N4 Zn1 N6 15.2(5) . .
C11 N4 Zn1 N6 -173.7(5) . .
C10 N4 Zn1 O1 -82.1(5) . .
C11 N4 Zn1 O1 88.9(5) . .
C10 N4 Zn1 O2 -137.0(5) . .
C11 N4 Zn1 O2 34.1(5) . .
C19 N6 Zn1 N4 -101.5(5) . .
C20 N6 Zn1 N4 82.9(5) . .
C19 N6 Zn1 N1 145.6(5) . 2_664
C20 N6 Zn1 N1 -30.0(5) . 2_664
C19 N6 Zn1 O1 1.8(5) . .
C20 N6 Zn1 O1 -173.8(5) . .
C19 N6 Zn1 O2 35.1(7) . .
C20 N6 Zn1 O2 -140.4(4) . .
C28 O1 Zn1 N4 -90.8(4) . .
C28 O1 Zn1 N1 42.8(5) . 2_664
C28 O1 Zn1 N6 157.5(4) . .
C28 O1 Zn1 O2 4.6(4) . .
C28 O2 Zn1 N4 91.5(4) . .
C28 O2 Zn1 N1 -161.5(4) . 2_664
C28 O2 Zn1 N6 -47.6(5) . .
C28 O2 Zn1 O1 -4.6(4) . .
